data_7037590
loop_
_publ_author_name
'Sun, Jing-Wen'
'Yan, Peng-Fei'
'An, Guang-Hui'
'Sha, Jing-Quan'
'Wang, Cheng'
'Li, Guang-Ming'

_publ_section_title
;
 POM species, temperature and counterions modulated the various
 dimensionalities of POM-based metal-organic frameworks.
;
_journal_issue 4
_journal_name_full 'Dalton transactions (Cambridge, England : 2003)'
_journal_page_first 1657
_journal_page_last 1667
_journal_paper_doi 10.1039/c5dt04094a
_journal_volume 45
_journal_year 2016
_chemical_formula_moiety ' C8 Cu2 N6 O52 P W12, 2(C8 Cu2 N6 O12), 2(H2 O), 6(H2 O0.50)  '
_chemical_formula_sum 'C24 H16 Cu6 N18 O81 P W12'
_chemical_formula_weight 4470.90
_chemical_name_systematic
;
 ?
;
_space_group_IT_number 2
_symmetry_cell_setting triclinic
_symmetry_space_group_name_Hall '-P 1'
_symmetry_space_group_name_H-M 'P -1'
_atom_sites_solution_hydrogens geom
_atom_sites_solution_primary direct
_atom_sites_solution_secondary difmap
_audit_creation_method SHELXL-97
_audit_update_record
;
2015-11-23 deposited with the CCDC.
2015-12-07 downloaded from the CCDC.
;
_cell_angle_alpha 63.423(5)
_cell_angle_beta 64.085(5)
_cell_angle_gamma 64.562(5)
_cell_formula_units_Z 1
_cell_length_a 14.091(5)
_cell_length_b 14.931(5)
_cell_length_c 15.928(5)
_cell_measurement_reflns_used 8813
_cell_measurement_temperature 293(2)
_cell_measurement_theta_max 29.6402
_cell_measurement_theta_min 3.0133
_cell_volume 2579.1(15)
_computing_cell_refinement 'Bruker FRAMBO'
_computing_data_collection 'Bruker FRAMBO'
_computing_data_reduction 'Bruker SHELXTL'
_computing_molecular_graphics 'Bruker SHELXTL'
_computing_publication_material 'Bruker SHELXTL'
_computing_structure_refinement 'SHELXL-97 (Sheldrick, 1997)'
_computing_structure_solution 'Bruker SHELXTL'
_diffrn_ambient_temperature 293(2)
_diffrn_measured_fraction_theta_full 0.998
_diffrn_measured_fraction_theta_max 0.998
_diffrn_measurement_device_type 'multiwire proportional'
_diffrn_measurement_method 'phi and omega scans'
_diffrn_radiation_monochromator graphite
_diffrn_radiation_source 'fine-focus sealed tube'
_diffrn_radiation_type MoK\a
_diffrn_radiation_wavelength 0.71069
_diffrn_reflns_av_R_equivalents 0.0242
_diffrn_reflns_av_unetI/netI 0.0368
_diffrn_reflns_limit_h_max 16
_diffrn_reflns_limit_h_min -16
_diffrn_reflns_limit_k_max 17
_diffrn_reflns_limit_k_min -17
_diffrn_reflns_limit_l_max 18
_diffrn_reflns_limit_l_min -16
_diffrn_reflns_number 18680
_diffrn_reflns_theta_full 25.00
_diffrn_reflns_theta_max 25.00
_diffrn_reflns_theta_min 3.02
_exptl_absorpt_coefficient_mu 14.655
_exptl_absorpt_correction_T_max 0.415
_exptl_absorpt_correction_T_min 0.224
_exptl_absorpt_correction_type multi-scan
_exptl_absorpt_process_details sadabs(Sheldrick,1996)
_exptl_crystal_colour blue
_exptl_crystal_density_diffrn 2.879
_exptl_crystal_density_method 'not measured'
_exptl_crystal_description block
_exptl_crystal_F_000 2011
_exptl_crystal_size_max 0.21
_exptl_crystal_size_mid 0.09
_exptl_crystal_size_min 0.06
_platon_squeeze_details ' ?'
_refine_diff_density_max 1.616
_refine_diff_density_min -1.557
_refine_diff_density_rms 0.244
_refine_ls_extinction_method none
_refine_ls_goodness_of_fit_ref 1.177
_refine_ls_hydrogen_treatment constr
_refine_ls_matrix_type full
_refine_ls_number_parameters 653
_refine_ls_number_reflns 9063
_refine_ls_number_restraints 6
_refine_ls_restrained_S_all 1.180
_refine_ls_R_factor_all 0.0555
_refine_ls_R_factor_gt 0.0481
_refine_ls_shift/su_max 0.001
_refine_ls_shift/su_mean 0.000
_refine_ls_structure_factor_coef Fsqd
_refine_ls_weighting_details 'calc w=1/[\s^2^(Fo^2^)+(0.0274P)^2^+56.1578P] where P=(Fo^2^+2Fc^2^)/3'
_refine_ls_weighting_scheme calc
_refine_ls_wR_factor_gt 0.1045
_refine_ls_wR_factor_ref 0.1071
_reflns_number_gt 8076
_reflns_number_total 9085
_reflns_threshold_expression >2sigma(I)
_cod_data_source_file c5dt04094a2.cif
_cod_data_source_block 4
_cod_depositor_comments 'Adding full bibliography for 7037587--7037592.cif.'
_cod_original_sg_symbol_Hall '  -P 1  '
_cod_original_sg_symbol_H-M '  P -1  '
_cod_original_formula_sum 'C24 H16 Cu6 N18 O81 P W12 '
_cod_database_code 7037590

loop_
_symmetry_equiv_pos_as_xyz
'x, y, z'
'-x, -y, -z'

loop_
_atom_site_label
_atom_site_type_symbol
_atom_site_fract_x
_atom_site_fract_y
_atom_site_fract_z
_atom_site_U_iso_or_equiv
_atom_site_adp_type
_atom_site_occupancy
_atom_site_symmetry_multiplicity
_atom_site_calc_flag
_atom_site_refinement_flags
C1 C 0.8084(10) 0.9375(10) 0.9201(9) 0.025(3) Uani 1 1 d .
C2 C 0.7026(8) 0.9393(10) 0.9192(8) 0.021(2) Uani 1 1 d .
C3 C 0.6529(8) 0.9952(9) 0.8446(8) 0.020(2) Uani 1 1 d .
C4 C 0.6718(9) 1.0707(9) 0.7435(8) 0.019(2) Uani 1 1 d .
C5 C 0.2414(10) 0.8040(10) 1.0834(9) 0.026(3) Uani 1 1 d .
C6 C 0.2592(9) 0.8791(9) 0.9823(8) 0.018(2) Uani 1 1 d .
C7 C 0.2097(9) 0.9344(9) 0.9093(8) 0.018(2) Uani 1 1 d .
C8 C 0.1025(9) 0.9384(11) 0.9091(9) 0.026(3) Uani 1 1 d .
C9 C 0.0656(11) 0.8241(10) 0.7343(9) 0.030(3) Uani 1 1 d .
C10 C -0.0239(9) 0.8503(10) 0.6948(8) 0.022(3) Uani 1 1 d .
C11 C -0.1199(11) 0.8268(10) 0.7218(9) 0.029(3) Uani 1 1 d .
C12 C -0.1722(12) 0.7543(10) 0.8147(9) 0.031(3) Uani 1 1 d .
N1 N -0.0125(8) 0.9207(8) 0.6030(7) 0.025(2) Uani 1 1 d .
N2 N -0.0987(8) 0.9399(8) 0.5786(7) 0.025(2) Uani 1 1 d .
N3 N -0.1663(8) 0.8848(8) 0.6483(7) 0.026(2) Uani 1 1 d .
N4 N 0.2753(8) 0.9895(9) 0.8329(7) 0.025(2) Uani 1 1 d .
N5 N 0.3623(7) 0.9684(8) 0.8575(7) 0.022(2) Uani 1 1 d .
N6 N 0.3548(7) 0.9017(7) 0.9474(6) 0.018(2) Uani 1 1 d .
N7 N 0.5625(8) 0.9632(8) 0.8763(7) 0.023(2) Uani 1 1 d .
N8 N 0.5557(8) 0.8952(8) 0.9656(7) 0.021(2) Uani 1 1 d .
N9 N 0.6410(7) 0.8769(8) 0.9923(7) 0.023(2) Uani 1 1 d .
O1 O 0.0221(9) 0.7147(9) 0.5357(7) 0.058(3) Uani 1 1 d .
O2 O -0.0190(9) 0.8945(7) 0.3791(6) 0.039(2) Uani 1 1 d .
O3 O 0.1388(8) 0.7063(9) 0.3575(7) 0.054(3) Uani 1 1 d .
O4 O 0.3669(8) 0.6091(9) 0.3193(7) 0.046(3) Uani 1 1 d .
O5 O 0.2257(13) 0.5592(8) 0.2761(10) 0.074(4) Uani 1 1 d .
O6 O 0.2139(8) 0.5739(8) 0.5064(7) 0.053(3) Uani 1 1 d .
O7 O 0.0517(11) 0.5737(11) 0.4889(10) 0.012(3) Uiso 0.50 1 d P
O8 O -0.0537(8) 0.5838(7) 0.7064(8) 0.049(3) Uani 1 1 d .
O9 O 0.1342(9) 0.6307(9) 0.6733(10) 0.062(3) Uani 1 1 d .
O11 O 0.1382(8) 0.4408(8) 0.6752(9) 0.057(3) Uani 1 1 d .
O12 O 0.0081(12) 0.4896(12) 0.5945(11) 0.020(3) Uiso 0.50 1 d P
O13 O -0.0625(12) 0.6114(12) 0.4550(11) 0.020(3) Uiso 0.50 1 d P
O14 O 0.1212(12) 0.4787(12) 0.4238(11) 0.019(3) Uiso 0.50 1 d P
O15 O 0.3053(11) 0.4275(8) 0.4228(9) 0.058(3) Uani 1 1 d U
O16 O -0.2363(9) 0.5173(8) 0.8601(8) 0.053(3) Uani 1 1 d .
O17 O -0.2374(12) 0.6385(8) 0.6644(10) 0.074(4) Uani 1 1 d .
O18 O -0.3842(8) 0.7840(8) 0.5589(8) 0.048(3) Uani 1 1 d .
O19 O -0.1601(8) 0.7719(11) 0.4948(8) 0.062(4) Uani 1 1 d .
O20 O -0.2257(9) 0.7055(11) 0.4069(9) 0.069(4) Uani 1 1 d .
O21 O -0.0440(9) 0.7624(11) 0.3163(8) 0.064(4) Uani 1 1 d .
O22 O 0.0441(8) 0.6135(8) 0.2350(9) 0.055(3) Uani 1 1 d .
O23 O -0.1532(9) 0.7660(9) 0.2034(8) 0.053(3) Uani 1 1 d .
O24 O 0.2590(8) 0.9951(9) 0.5133(8) 0.053(3) Uani 1 1 d .
O40 O 0.2277(9) 0.8070(8) 0.4979(7) 0.048(3) Uani 1 1 d .
O25 O 0.1403(8) 0.8659(7) 0.6805(7) 0.036(2) Uani 1 1 d .
O26 O 0.0587(11) 0.7580(11) 0.8250(8) 0.067(3) Uani 1 1 d .
O27 O -0.2658(10) 0.7491(10) 0.8205(9) 0.062(3) Uani 1 1 d .
O28 O -0.1294(10) 0.7005(10) 0.8820(7) 0.058(3) Uani 1 1 d .
O29 O 0.3143(7) 0.7693(8) 1.1247(6) 0.036(2) Uani 1 1 d .
O30 O 0.4902(8) 0.7503(8) 1.1604(7) 0.045(3) Uani 1 1 d .
O31 O 0.5389(9) 0.6792(9) 0.9820(9) 0.058(3) Uani 1 1 d .
O32 O 0.5748(10) 0.9131(10) 0.6846(8) 0.065(4) Uani 1 1 d .
O33 O 0.1494(8) 0.7765(9) 1.1289(8) 0.053(3) Uani 1 1 d .
O34 O 0.0489(7) 0.8799(8) 0.9819(7) 0.039(2) Uani 1 1 d .
O35 O 0.0707(9) 1.0017(9) 0.8309(8) 0.052(3) Uani 1 1 d .
O36 O 0.6052(7) 1.0966(7) 0.6989(6) 0.032(2) Uani 1 1 d .
O37 O 0.7567(8) 1.1072(8) 0.7066(7) 0.043(2) Uani 1 1 d .
O38 O 0.8584(7) 0.9966(8) 0.8516(6) 0.035(2) Uani 1 1 d .
O39 O 0.8388(9) 0.8717(10) 0.9994(8) 0.053(3) Uani 1 1 d .
Cu1 Cu 0.48516(11) 1.02891(12) 0.77348(10) 0.0241(3) Uani 1 1 d .
Cu2 Cu 0.44609(11) 0.81809(12) 1.04013(10) 0.0222(3) Uani 1 1 d .
Cu3 Cu 0.12368(12) 0.96177(12) 0.54931(11) 0.0264(3) Uani 1 1 d .
W1 W -0.01245(4) 0.76677(4) 0.41823(4) 0.02462(13) Uani 1 1 d .
W2 W 0.08870(4) 0.58631(4) 0.62056(4) 0.02526(13) Uani 1 1 d .
W3 W 0.24835(4) 0.57479(4) 0.37710(4) 0.03117(14) Uani 1 1 d .
W4 W -0.10202(4) 0.67952(4) 0.29888(4) 0.02583(13) Uani 1 1 d .
W5 W -0.25933(4) 0.69182(5) 0.54113(4) 0.03390(15) Uani 1 1 d .
W6 W -0.15801(5) 0.51354(4) 0.74102(4) 0.03271(14) Uani 1 1 d .
P1 P 0.0000 0.5000 0.5000 0.0116(7) Uani 1 2 d S
O41 O 0.4093(13) 1.1299(15) 0.6772(14) 0.164(11) Uani 1 1 d .
O1W O 0.4029(18) 1.375(2) 0.5910(17) 0.216(15) Uani 1 1 d .
H101 H 0.3557 1.4220 0.5623 0.259 Uiso 1 1 d R
H102 H 0.3907 1.3872 0.6425 0.259 Uiso 1 1 d R
O2W O 0.468(2) 0.5145(18) 1.1330(19) 0.096(12) Uani 0.50 1 d P
H103 H 0.4828 0.4996 1.1852 0.115 Uiso 1 1 d R
H104 H 0.4272 0.5773 1.1202 0.115 Uiso 1 1 d R
O3W O 0.449(2) 0.758(3) 0.503(2) 0.123(15) Uani 0.50 1 d P
H105 H 0.4287 0.7913 0.4516 0.147 Uiso 1 1 d R
H106 H 0.3924 0.7486 0.5521 0.147 Uiso 1 1 d R
O4W O 0.489(4) 0.708(3) 0.817(2) 0.131(15) Uani 0.50 1 d P
H107 H 0.5504 0.7177 0.7756 0.157 Uiso 1 1 d R
H108 H 0.4611 0.7514 0.8484 0.157 Uiso 1 1 d R

loop_
_atom_site_aniso_label
_atom_site_aniso_U_11
_atom_site_aniso_U_22
_atom_site_aniso_U_33
_atom_site_aniso_U_23
_atom_site_aniso_U_13
_atom_site_aniso_U_12
C1 0.021(6) 0.029(7) 0.028(7) -0.015(6) -0.006(5) -0.006(6)
C2 0.010(5) 0.032(7) 0.027(6) -0.010(5) -0.007(5) -0.009(5)
C3 0.010(5) 0.025(7) 0.027(6) -0.016(5) 0.001(5) -0.006(5)
C4 0.015(5) 0.023(7) 0.016(5) -0.002(5) -0.003(4) -0.009(5)
C5 0.026(6) 0.025(7) 0.029(7) -0.004(5) -0.010(5) -0.014(6)
C6 0.015(5) 0.013(6) 0.023(6) -0.006(5) -0.005(4) -0.002(5)
C7 0.017(6) 0.024(7) 0.018(6) -0.006(5) -0.004(4) -0.010(5)
C8 0.018(6) 0.040(8) 0.027(6) -0.013(6) -0.011(5) -0.009(6)
C9 0.041(8) 0.027(7) 0.029(7) -0.014(6) -0.012(6) -0.010(6)
C10 0.026(6) 0.026(7) 0.015(6) -0.011(5) 0.000(5) -0.011(5)
C11 0.037(7) 0.029(7) 0.025(6) -0.015(6) 0.001(5) -0.016(6)
C12 0.051(8) 0.015(7) 0.021(6) -0.007(5) 0.000(6) -0.013(6)
N1 0.028(5) 0.022(6) 0.027(5) -0.007(4) -0.008(4) -0.011(5)
N2 0.017(5) 0.027(6) 0.028(5) -0.008(5) -0.006(4) -0.007(5)
N3 0.026(5) 0.027(6) 0.025(5) -0.013(5) 0.003(4) -0.013(5)
N4 0.016(5) 0.039(7) 0.021(5) -0.006(5) -0.004(4) -0.013(5)
N5 0.018(5) 0.033(6) 0.021(5) -0.005(4) -0.004(4) -0.018(5)
N6 0.013(4) 0.020(5) 0.017(5) 0.001(4) -0.005(4) -0.010(4)
N7 0.019(5) 0.031(6) 0.025(5) -0.017(5) 0.001(4) -0.013(5)
N8 0.019(5) 0.022(6) 0.021(5) -0.004(4) -0.002(4) -0.012(4)
N9 0.014(5) 0.029(6) 0.026(5) -0.008(5) -0.008(4) -0.005(4)
O1 0.050(6) 0.052(7) 0.018(5) 0.005(5) -0.003(4) 0.008(6)
O2 0.076(7) 0.020(5) 0.026(5) -0.005(4) -0.014(5) -0.021(5)
O3 0.034(5) 0.067(8) 0.022(5) -0.013(5) -0.006(4) 0.015(5)
O4 0.036(5) 0.054(7) 0.034(5) 0.010(5) -0.019(4) -0.019(5)
O5 0.158(13) 0.010(5) 0.096(9) 0.009(5) -0.108(10) -0.018(7)
O6 0.042(6) 0.040(7) 0.025(5) 0.007(4) -0.013(4) 0.017(5)
O8 0.032(5) 0.009(5) 0.067(7) -0.001(5) 0.003(5) -0.004(4)
O9 0.057(7) 0.056(8) 0.106(10) -0.052(8) -0.043(7) 0.003(6)
O11 0.030(5) 0.027(6) 0.084(8) -0.015(6) 0.005(5) -0.007(5)
O15 0.095(7) 0.030(5) 0.068(6) -0.002(5) -0.060(5) -0.014(5)
O16 0.063(7) 0.035(6) 0.046(6) -0.020(5) 0.007(5) -0.018(6)
O17 0.143(12) 0.020(6) 0.100(10) 0.012(6) -0.108(10) -0.017(7)
O18 0.041(6) 0.040(6) 0.065(7) -0.026(6) -0.018(5) -0.003(5)
O19 0.042(6) 0.132(12) 0.048(6) -0.058(8) 0.014(5) -0.054(7)
O20 0.049(6) 0.131(12) 0.070(8) -0.070(9) 0.019(6) -0.062(8)
O21 0.048(6) 0.137(12) 0.046(6) -0.067(8) 0.028(5) -0.065(7)
O22 0.025(5) 0.032(6) 0.080(8) -0.016(6) 0.008(5) -0.011(5)
O23 0.056(7) 0.042(7) 0.051(6) 0.019(5) -0.035(5) -0.021(6)
O24 0.041(6) 0.057(8) 0.061(7) 0.006(6) -0.025(5) -0.031(6)
O40 0.065(7) 0.035(6) 0.032(5) -0.004(5) -0.010(5) -0.015(5)
O25 0.041(5) 0.028(5) 0.039(5) -0.003(4) -0.018(4) -0.011(5)
O26 0.082(9) 0.074(9) 0.041(7) -0.019(6) -0.017(6) -0.021(7)
O27 0.068(8) 0.060(8) 0.056(7) -0.018(6) 0.001(6) -0.036(7)
O28 0.076(8) 0.062(8) 0.029(6) 0.008(5) -0.015(6) -0.040(7)
O29 0.030(5) 0.050(6) 0.023(5) 0.009(4) -0.013(4) -0.024(5)
O30 0.044(6) 0.052(7) 0.042(6) 0.006(5) -0.028(5) -0.025(5)
O31 0.043(6) 0.048(7) 0.071(8) -0.033(6) 0.009(6) -0.014(6)
O32 0.073(8) 0.063(8) 0.049(7) -0.044(6) 0.031(6) -0.034(7)
O33 0.030(5) 0.067(8) 0.058(7) -0.004(6) -0.010(5) -0.030(6)
O34 0.032(5) 0.046(6) 0.042(6) 0.005(5) -0.024(4) -0.021(5)
O35 0.050(6) 0.054(7) 0.055(7) 0.001(6) -0.026(5) -0.027(6)
O36 0.031(5) 0.043(6) 0.020(4) 0.002(4) -0.006(4) -0.026(5)
O37 0.039(6) 0.053(7) 0.042(6) -0.011(5) -0.007(5) -0.027(5)
O38 0.030(5) 0.052(6) 0.031(5) -0.006(5) -0.006(4) -0.030(5)
O39 0.044(6) 0.065(8) 0.046(6) -0.008(6) -0.022(5) -0.013(6)
Cu1 0.0180(7) 0.0337(9) 0.0212(7) -0.0024(6) -0.0055(6) -0.0153(7)
Cu2 0.0156(7) 0.0284(9) 0.0234(7) -0.0023(6) -0.0067(6) -0.0126(6)
Cu3 0.0257(8) 0.0278(9) 0.0267(8) -0.0054(7) -0.0088(6) -0.0114(7)
W1 0.0293(3) 0.0155(3) 0.0281(3) -0.0061(2) -0.0043(2) -0.0111(2)
W2 0.0312(3) 0.0257(3) 0.0262(3) -0.0082(2) -0.0112(2) -0.0120(2)
W3 0.0281(3) 0.0295(3) 0.0352(3) 0.0015(2) -0.0128(2) -0.0171(2)
W4 0.0261(3) 0.0289(3) 0.0214(3) -0.0028(2) -0.0103(2) -0.0093(2)
W5 0.0252(3) 0.0295(3) 0.0477(3) -0.0187(3) -0.0142(2) 0.0013(2)
W6 0.0445(3) 0.0288(3) 0.0228(3) -0.0087(2) -0.0071(2) -0.0115(3)
P1 0.0141(18) 0.0095(19) 0.0133(18) -0.0046(15) -0.0062(15) -0.0021(16)
O41 0.088(11) 0.150(17) 0.178(17) 0.134(14) -0.110(12) -0.094(12)
O1W 0.112(17) 0.31(4) 0.15(2) -0.03(2) -0.090(16) 0.01(2)
O2W 0.084(19) 0.021(13) 0.076(18) -0.008(12) 0.038(15) 0.005(13)
O3W 0.09(2) 0.18(4) 0.08(2) 0.04(2) -0.081(19) -0.06(2)
O4W 0.24(5) 0.13(3) 0.09(2) -0.06(2) -0.06(3) -0.07(3)

loop_
_atom_type_symbol
_atom_type_description
_atom_type_scat_dispersion_real
_atom_type_scat_dispersion_imag
_atom_type_scat_source
C C 0.0033 0.0016 'International Tables Vol C Tables 4.2.6.8 and 6.1.1.4'
H H 0.0000 0.0000 'International Tables Vol C Tables 4.2.6.8 and 6.1.1.4'
N N 0.0061 0.0033 'International Tables Vol C Tables 4.2.6.8 and 6.1.1.4'
O O 0.0106 0.0060 'International Tables Vol C Tables 4.2.6.8 and 6.1.1.4'
Cu Cu 0.3201 1.2651 'International Tables Vol C Tables 4.2.6.8 and 6.1.1.4'
W W -0.8490 6.8722 'International Tables Vol C Tables 4.2.6.8 and 6.1.1.4'
P P 0.1023 0.0942 'International Tables Vol C Tables 4.2.6.8 and 6.1.1.4'

loop_
_geom_angle_atom_site_label_1
_geom_angle_atom_site_label_2
_geom_angle_atom_site_label_3
_geom_angle
_geom_angle_site_symmetry_1
_geom_angle_site_symmetry_3
O38 C1 O39 124.9(11) . .
O38 C1 C2 119.3(11) . .
O39 C1 C2 115.7(11) . .
N9 C2 C3 107.4(9) . .
N9 C2 C1 123.5(11) . .
C3 C2 C1 128.9(11) . .
N7 C3 C2 106.3(10) . .
N7 C3 C4 113.7(10) . .
C2 C3 C4 139.9(10) . .
O36 C4 O37 124.1(10) . .
O36 C4 C3 117.6(9) . .
O37 C4 C3 118.2(10) . .
O29 C5 O33 121.6(11) . .
O29 C5 C6 118.6(10) . .
O33 C5 C6 119.7(11) . .
N6 C6 C7 106.8(9) . .
N6 C6 C5 112.6(10) . .
C7 C6 C5 140.6(10) . .
N4 C7 C6 107.7(9) . .
N4 C7 C8 123.1(10) . .
C6 C7 C8 129.2(10) . .
O34 C8 O35 123.6(10) . .
O34 C8 C7 118.9(11) . .
O35 C8 C7 117.5(11) . .
O25 C9 O26 125.3(13) . .
O25 C9 C10 117.6(12) . .
O26 C9 C10 117.1(12) . .
N1 C10 C11 106.2(11) . .
N1 C10 C9 113.5(10) . .
C11 C10 C9 140.4(12) . .
N3 C11 C10 108.6(11) . .
N3 C11 C12 122.0(12) . .
C10 C11 C12 129.3(13) . .
O28 C12 O27 122.0(12) . .
O28 C12 C11 122.1(13) . .
O27 C12 C11 115.9(13) . .
N2 N1 C10 107.2(9) . .
N2 N1 Cu3 140.4(8) . .
C10 N1 Cu3 112.4(8) . .
N1 N2 N3 112.3(10) . .
N1 N2 Cu3 123.9(8) . 2_576
N3 N2 Cu3 123.7(8) . 2_576
N2 N3 C11 105.7(10) . .
N5 N4 C7 107.4(9) . .
N6 N5 N4 110.5(8) . .
N6 N5 Cu1 124.5(7) . .
N4 N5 Cu1 125.0(8) . .
N5 N6 C6 107.6(9) . .
N5 N6 Cu2 139.4(7) . .
C6 N6 Cu2 112.8(7) . .
N8 N7 C3 108.0(10) . .
N8 N7 Cu1 140.0(7) . .
C3 N7 Cu1 112.0(8) . .
N7 N8 N9 110.7(9) . .
N7 N8 Cu2 124.0(7) . .
N9 N8 Cu2 124.7(8) . .
N8 N9 C2 107.6(9) . .
W1 O1 W2 140.2(7) . .
W3 O3 W1 139.0(6) . .
W6 O5 W3 140.6(8) 2_566 .
W3 O6 W2 139.4(6) . .
P1 O7 O12 57.3(7) . .
P1 O7 O13 56.1(7) . .
O12 O7 O13 94.5(10) . .
P1 O7 O14 57.1(6) . .
O12 O7 O14 94.0(10) . .
O13 O7 O14 90.3(9) . .
P1 O7 W2 126.5(8) . .
O12 O7 W2 69.3(7) . .
O13 O7 W2 135.2(9) . .
O14 O7 W2 130.9(9) . .
P1 O7 W1 125.4(8) . .
O12 O7 W1 133.8(9) . .
O13 O7 W1 69.2(7) . .
O14 O7 W1 127.6(8) . .
W2 O7 W1 91.8(5) . .
W2 O8 W6 137.8(6) . .
W2 O11 W4 138.9(7) . 2_566
P1 O12 O7 56.2(7) . .
P1 O12 O13 55.1(7) . 2_566
O7 O12 O13 93.3(10) . 2_566
P1 O12 O14 57.3(7) . 2_566
O7 O12 O14 92.9(10) . 2_566
O13 O12 O14 89.7(10) 2_566 2_566
P1 O12 W2 128.1(8) . .
O7 O12 W2 71.9(7) . .
O13 O12 W2 134.0(9) 2_566 .
O14 O12 W2 133.0(9) 2_566 .
P1 O12 W4 122.8(8) . 2_566
O7 O12 W4 134.0(9) . 2_566
O13 O12 W4 67.7(7) 2_566 2_566
O14 O12 W4 126.7(9) 2_566 2_566
W2 O12 W4 91.3(5) . 2_566
P1 O12 W6 122.5(8) . .
O7 O12 W6 131.2(10) . .
O13 O12 W6 127.4(9) 2_566 .
O14 O12 W6 65.3(6) 2_566 .
W2 O12 W6 91.4(5) . .
W4 O12 W6 90.5(5) 2_566 .
P1 O13 O7 54.2(7) . .
P1 O13 O12 54.2(7) . 2_566
O7 O13 O12 92.2(10) . 2_566
P1 O13 W4 125.3(8) . .
O7 O13 W4 135.6(9) . .
O12 O13 W4 71.2(7) 2_566 .
P1 O13 W1 124.6(8) . .
O7 O13 W1 70.4(7) . .
O12 O13 W1 135.5(9) 2_566 .
W4 O13 W1 92.8(5) . .
P1 O13 W5 121.8(8) . .
O7 O13 W5 128.1(9) . .
O12 O13 W5 129.2(9) 2_566 .
W4 O13 W5 91.6(5) . .
W1 O13 W5 91.2(5) . .
P1 O14 O12 51.8(6) . 2_566
P1 O14 O7 50.8(6) . .
O12 O14 O7 86.9(9) 2_566 .
P1 O14 W6 123.6(8) . 2_566
O12 O14 W6 71.9(7) 2_566 2_566
O7 O14 W6 134.6(9) . 2_566
P1 O14 W3 123.3(8) . .
O12 O14 W3 135.3(9) 2_566 .
O7 O14 W3 72.5(6) . .
W6 O14 W3 94.8(5) 2_566 .
P1 O14 W5 120.9(8) . 2_566
O12 O14 W5 129.0(9) 2_566 2_566
O7 O14 W5 130.2(9) . 2_566
W6 O14 W5 93.0(5) 2_566 2_566
W3 O14 W5 93.2(5) . 2_566
W3 O15 W5 137.3(6) . 2_566
W5 O17 W6 138.3(8) . .
W1 O19 W5 138.3(7) . .
W4 O20 W5 139.4(7) . .
W1 O21 W4 138.1(7) . .
W4 O22 W6 140.3(6) . 2_566
C9 O25 Cu3 114.5(9) . .
C5 O29 Cu2 114.0(8) . .
C4 O36 Cu1 115.0(7) . .
O41 Cu1 N5 93.2(5) . .
O41 Cu1 O36 88.6(4) . .
N5 Cu1 O36 174.1(4) . .
O41 Cu1 N7 162.9(8) . .
N5 Cu1 N7 95.1(4) . .
O36 Cu1 N7 81.7(4) . .
O41 Cu1 O32 91.6(9) . .
N5 Cu1 O32 94.8(4) . .
O36 Cu1 O32 90.8(4) . .
N7 Cu1 O32 102.5(5) . .
N8 Cu2 O30 95.2(4) . .
N8 Cu2 O29 166.7(4) . .
O30 Cu2 O29 84.7(4) . .
N8 Cu2 N6 95.3(4) . .
O30 Cu2 N6 161.9(4) . .
O29 Cu2 N6 81.7(3) . .
N8 Cu2 O31 98.8(4) . .
O30 Cu2 O31 96.4(5) . .
O29 Cu2 O31 94.4(4) . .
N6 Cu2 O31 96.6(4) . .
O24 Cu3 N1 172.8(4) . .
O24 Cu3 O25 91.1(4) . .
N1 Cu3 O25 82.0(4) . .
O24 Cu3 N2 91.2(4) . 2_576
N1 Cu3 N2 95.7(4) . 2_576
O25 Cu3 N2 177.0(4) . 2_576
O24 Cu3 O40 91.2(5) . .
N1 Cu3 O40 90.0(4) . .
O25 Cu3 O40 84.9(4) . .
N2 Cu3 O40 96.9(4) 2_576 .
O2 W1 O1 101.9(5) . .
O2 W1 O19 100.7(5) . .
O1 W1 O19 88.1(5) . .
O2 W1 O21 101.1(5) . .
O1 W1 O21 157.0(6) . .
O19 W1 O21 87.9(4) . .
O2 W1 O3 101.6(5) . .
O1 W1 O3 87.7(4) . .
O19 W1 O3 157.7(6) . .
O21 W1 O3 87.5(5) . .
O2 W1 O13 159.2(5) . .
O1 W1 O13 93.6(5) . .
O19 W1 O13 65.8(5) . .
O21 W1 O13 64.1(5) . .
O3 W1 O13 92.6(5) . .
O2 W1 O7 160.4(5) . .
O1 W1 O7 63.7(5) . .
O19 W1 O7 92.4(5) . .
O21 W1 O7 93.9(5) . .
O3 W1 O7 66.1(5) . .
O13 W1 O7 40.4(5) . .
O9 W2 O11 103.1(6) . .
O9 W2 O8 102.8(6) . .
O11 W2 O8 89.3(4) . .
O9 W2 O1 100.8(6) . .
O11 W2 O1 156.0(6) . .
O8 W2 O1 87.6(4) . .
O9 W2 O6 99.5(6) . .
O11 W2 O6 87.4(4) . .
O8 W2 O6 157.6(5) . .
O1 W2 O6 86.4(4) . .
O9 W2 O12 163.2(6) . .
O11 W2 O12 65.4(5) . .
O8 W2 O12 66.2(5) . .
O1 W2 O12 91.7(6) . .
O6 W2 O12 92.4(5) . .
O9 W2 O7 158.0(6) . .
O11 W2 O7 92.8(5) . .
O8 W2 O7 92.4(5) . .
O1 W2 O7 63.6(5) . .
O6 W2 O7 65.6(5) . .
O12 W2 O7 38.8(5) . .
O4 W3 O15 100.4(5) . .
O4 W3 O6 101.8(5) . .
O15 W3 O6 87.9(5) . .
O4 W3 O5 103.1(6) . .
O15 W3 O5 87.6(4) . .
O6 W3 O5 155.2(6) . .
O4 W3 O3 102.6(5) . .
O15 W3 O3 157.0(5) . .
O6 W3 O3 87.3(4) . .
O5 W3 O3 87.3(5) . .
O4 W3 O14 157.7(5) . .
O15 W3 O14 64.9(5) . .
O6 W3 O14 94.6(5) . .
O5 W3 O14 61.5(5) . .
O3 W3 O14 93.1(5) . .
O23 W4 O20 100.8(6) . .
O23 W4 O22 103.1(6) . .
O20 W4 O22 156.1(6) . .
O23 W4 O11 101.4(5) . 2_566
O20 W4 O11 87.6(5) . 2_566
O22 W4 O11 87.4(4) . 2_566
O23 W4 O21 101.6(6) . .
O20 W4 O21 87.7(4) . .
O22 W4 O21 87.9(5) . .
O11 W4 O21 157.0(6) 2_566 .
O23 W4 O13 159.2(6) . .
O20 W4 O13 65.1(5) . .
O22 W4 O13 92.0(5) . .
O11 W4 O13 93.4(5) 2_566 .
O21 W4 O13 64.3(5) . .
O23 W4 O12 159.6(5) . 2_566
O20 W4 O12 92.4(6) . 2_566
O22 W4 O12 64.5(5) . 2_566
O11 W4 O12 63.4(5) 2_566 2_566
O21 W4 O12 94.4(6) . 2_566
O13 W4 O12 41.1(5) . 2_566
O18 W5 O17 102.0(6) . .
O18 W5 O20 101.0(6) . .
O17 W5 O20 157.0(6) . .
O18 W5 O15 100.2(5) . 2_566
O17 W5 O15 88.7(5) . 2_566
O20 W5 O15 87.5(5) . 2_566
O18 W5 O19 101.7(5) . .
O17 W5 O19 88.0(5) . .
O20 W5 O19 87.2(4) . .
O15 W5 O19 158.0(5) 2_566 .
O18 W5 O14 157.7(5) . 2_566
O17 W5 O14 63.7(5) . 2_566
O20 W5 O14 94.4(6) . 2_566
O15 W5 O14 64.2(5) 2_566 2_566
O19 W5 O14 95.0(5) . 2_566
O18 W5 O13 158.2(5) . .
O17 W5 O13 94.4(6) . .
O20 W5 O13 63.4(5) . .
O15 W5 O13 94.3(5) 2_566 .
O19 W5 O13 64.3(5) . .
O14 W5 O13 44.0(5) 2_566 .
O16 W6 O5 100.9(6) . 2_566
O16 W6 O17 101.8(6) . .
O5 W6 O17 87.8(4) 2_566 .
O16 W6 O22 101.7(5) . 2_566
O5 W6 O22 87.6(5) 2_566 2_566
O17 W6 O22 156.5(6) . 2_566
O16 W6 O8 102.3(5) . .
O5 W6 O8 156.8(6) 2_566 .
O17 W6 O8 88.2(5) . .
O22 W6 O8 87.0(4) 2_566 .
O16 W6 O14 157.5(5) . 2_566
O5 W6 O14 62.4(5) 2_566 2_566
O17 W6 O14 64.6(6) . 2_566
O22 W6 O14 93.0(5) 2_566 2_566
O8 W6 O14 95.4(5) . 2_566
O16 W6 O12 159.6(5) . .
O5 W6 O12 93.5(6) 2_566 .
O17 W6 O12 93.0(6) . .
O22 W6 O12 64.3(5) 2_566 .
O8 W6 O12 63.9(5) . .
O14 W6 O12 42.9(5) 2_566 .
O7 P1 O7 180.000(2) . 2_566
O7 P1 O12 66.6(8) . .
O7 P1 O12 113.4(8) 2_566 .
O7 P1 O12 113.4(8) . 2_566
O7 P1 O12 66.6(8) 2_566 2_566
O12 P1 O12 180.0(13) . 2_566
O7 P1 O13 69.7(8) . .
O7 P1 O13 110.3(8) 2_566 .
O12 P1 O13 109.2(8) . .
O12 P1 O13 70.8(8) 2_566 .
O7 P1 O13 110.3(8) . 2_566
O7 P1 O13 69.7(8) 2_566 2_566
O12 P1 O13 70.8(8) . 2_566
O12 P1 O13 109.2(8) 2_566 2_566
O13 P1 O13 180(2) . 2_566
O7 P1 O14 107.9(7) . 2_566
O7 P1 O14 72.1(7) 2_566 2_566
O12 P1 O14 70.9(8) . 2_566
O12 P1 O14 109.1(8) 2_566 2_566
O13 P1 O14 73.4(8) . 2_566
O13 P1 O14 106.6(8) 2_566 2_566
O7 P1 O14 72.1(7) . .
O7 P1 O14 107.9(7) 2_566 .
O12 P1 O14 109.1(8) . .
O12 P1 O14 70.9(8) 2_566 .
O13 P1 O14 106.6(8) . .
O13 P1 O14 73.4(8) 2_566 .
O14 P1 O14 180.000(2) 2_566 .

loop_
_geom_bond_atom_site_label_1
_geom_bond_atom_site_label_2
_geom_bond_distance
_geom_bond_site_symmetry_2
C1 O38 1.210(15) .
C1 O39 1.322(16) .
C1 C2 1.487(15) .
C2 N9 1.347(15) .
C2 C3 1.393(16) .
C3 N7 1.360(14) .
C3 C4 1.481(16) .
C4 O36 1.249(14) .
C4 O37 1.317(14) .
C5 O29 1.258(14) .
C5 O33 1.321(14) .
C5 C6 1.479(16) .
C6 N6 1.344(13) .
C6 C7 1.369(16) .
C7 N4 1.336(14) .
C7 C8 1.488(15) .
C8 O34 1.254(15) .
C8 O35 1.310(16) .
C9 O25 1.237(15) .
C9 O26 1.325(17) .
C9 C10 1.479(17) .
C10 N1 1.355(15) .
C10 C11 1.380(17) .
C11 N3 1.350(17) .
C11 C12 1.485(17) .
C12 O28 1.239(17) .
C12 O27 1.315(18) .
N1 N2 1.313(14) .
N1 Cu3 1.974(10) .
N2 N3 1.322(13) .
N2 Cu3 1.984(10) 2_576
N4 N5 1.316(13) .
N5 N6 1.316(13) .
N5 Cu1 1.960(9) .
N6 Cu2 2.007(9) .
N7 N8 1.318(14) .
N7 Cu1 2.008(10) .
N8 N9 1.327(13) .
N8 Cu2 1.956(9) .
O1 W1 1.875(10) .
O1 W2 1.904(10) .
O2 W1 1.694(9) .
O3 W3 1.899(10) .
O3 W1 1.903(9) .
O4 W3 1.694(9) .
O5 W6 1.882(10) 2_566
O5 W3 1.896(10) .
O6 W3 1.893(10) .
O6 W2 1.916(10) .
O7 P1 1.475(13) .
O7 O12 1.63(2) .
O7 O13 1.71(2) .
O7 O14 1.81(2) .
O7 W2 2.469(13) .
O7 W1 2.478(14) .
O8 W2 1.875(9) .
O8 W6 1.915(10) .
O9 W2 1.700(10) .
O11 W2 1.871(11) .
O11 W4 1.897(10) 2_566
O12 P1 1.494(15) .
O12 O13 1.74(2) 2_566
O12 O14 1.80(2) 2_566
O12 W2 2.429(15) .
O12 W4 2.503(16) 2_566
O12 W6 2.511(15) .
O13 P1 1.510(16) .
O13 O12 1.74(2) 2_566
O13 W4 2.447(15) .
O13 W1 2.460(15) .
O13 W5 2.511(15) .
O14 P1 1.600(14) .
O14 O12 1.80(2) 2_566
O14 W6 2.400(14) 2_566
O14 W3 2.432(14) .
O14 W5 2.450(15) 2_566
O15 W3 1.890(11) .
O15 W5 1.917(11) 2_566
O16 W6 1.741(10) .
O17 W5 1.872(11) .
O17 W6 1.893(10) .
O18 W5 1.704(10) .
O19 W1 1.884(9) .
O19 W5 1.917(10) .
O20 W4 1.882(10) .
O20 W5 1.909(11) .
O21 W1 1.895(10) .
O21 W4 1.910(9) .
O22 W4 1.889(9) .
O22 W6 1.895(11) 2_566
O23 W4 1.703(10) .
O24 Cu3 1.954(9) .
O40 Cu3 2.428(10) .
O25 Cu3 1.983(9) .
O29 Cu2 1.973(8) .
O30 Cu2 1.961(9) .
O31 Cu2 2.280(10) .
O32 Cu1 2.312(9) .
O36 Cu1 1.983(8) .
Cu1 O41 1.935(12) .
Cu3 N2 1.984(10) 2_576
W4 O11 1.897(10) 2_566
W4 O12 2.503(16) 2_566
W5 O15 1.917(11) 2_566
W5 O14 2.450(15) 2_566
W6 O5 1.882(10) 2_566
W6 O22 1.895(11) 2_566
W6 O14 2.400(14) 2_566
P1 O7 1.475(13) 2_566
P1 O12 1.494(15) 2_566
P1 O13 1.510(16) 2_566
P1 O14 1.600(14) 2_566

loop_
_platon_squeeze_void_nr
_platon_squeeze_void_average_x
_platon_squeeze_void_average_y
_platon_squeeze_void_average_z
_platon_squeeze_void_volume
_platon_squeeze_void_count_electrons
1 -0.028 0.473 1.027 484.5 35.9
